data_7110276
loop_
_publ_author_name
'Veige, Adam S.'
'Nocera, Daniel G.'

_publ_section_title
;
 Water addition to a two-electron mixed-valence bimetallic center
;
_journal_issue 17
_journal_name_full 'Chemical Communications'
_journal_page_first 1958
_journal_page_last 1959
_journal_paper_doi 10.1039/b402426e
_journal_year 2004
_chemical_formula_moiety 'C27 H34 Cl2 F36 Ir2 N3 O13 P6, 2(C H2 Cl2)'
_chemical_formula_sum 'C29 H38 Cl6 F36 Ir2 N3 O13 P6'
_chemical_formula_weight 2103.54
_chemical_melting_point ?
_space_group_IT_number 2
_symmetry_cell_setting triclinic
_symmetry_space_group_name_Hall '-P 1'
_symmetry_space_group_name_H-M 'P -1'
_atom_sites_solution_hydrogens geom
_atom_sites_solution_primary direct
_atom_sites_solution_secondary difmap
_audit_creation_method SHELXL-97
_cell_angle_alpha 90.11(3)
_cell_angle_beta 94.36(3)
_cell_angle_gamma 114.35(3)
_cell_formula_units_Z 2
_cell_length_a 12.986(3)
_cell_length_b 13.113(3)
_cell_length_c 20.921(4)
_cell_measurement_reflns_used 9449
_cell_measurement_temperature 293(2)
_cell_measurement_theta_max 28.31
_cell_measurement_theta_min 2.55
_cell_volume 3234.1(15)
_computing_cell_refinement 'Bruker SMART'
_computing_data_collection 'Bruker SMART'
_computing_data_reduction 'Bruker SAINT'
_computing_molecular_graphics 'Bruker SHELXTL'
_computing_publication_material 'Bruker SHELXTL'
_computing_structure_refinement 'SHELXL-97 (Sheldrick, 1997)'
_computing_structure_solution 'SHELXS-97 (Sheldrick, 1990)'
_diffrn_ambient_temperature 193(2)
_diffrn_measured_fraction_theta_full 0.844
_diffrn_measured_fraction_theta_max 0.844
_diffrn_measurement_device_type 'CCD area detector'
_diffrn_measurement_method 'phi and omega scans'
_diffrn_radiation_monochromator graphite
_diffrn_radiation_source 'fine-focus sealed tube'
_diffrn_radiation_type MoK\a
_diffrn_radiation_wavelength 0.71073
_diffrn_reflns_av_R_equivalents 0.0255
_diffrn_reflns_av_sigmaI/netI 0.0654
_diffrn_reflns_limit_h_max 15
_diffrn_reflns_limit_h_min -15
_diffrn_reflns_limit_k_max 16
_diffrn_reflns_limit_k_min -17
_diffrn_reflns_limit_l_max 20
_diffrn_reflns_limit_l_min -27
_diffrn_reflns_number 17944
_diffrn_reflns_theta_full 28.28
_diffrn_reflns_theta_max 28.28
_diffrn_reflns_theta_min 1.93
_exptl_absorpt_coefficient_mu 4.664
_exptl_absorpt_correction_type empirical
_exptl_absorpt_process_details SADABS
_exptl_crystal_colour colorless
_exptl_crystal_density_diffrn 2.160
_exptl_crystal_density_meas 0
_exptl_crystal_density_method 'not measured'
_exptl_crystal_description hexagonal
_exptl_crystal_F_000 2014
_exptl_crystal_size_max 0.22
_exptl_crystal_size_mid 0.16
_exptl_crystal_size_min 0.10
_refine_diff_density_max 2.299
_refine_diff_density_min -3.822
_refine_diff_density_rms 0.186
_refine_ls_extinction_method none
_refine_ls_goodness_of_fit_ref 1.179
_refine_ls_hydrogen_treatment mixed
_refine_ls_matrix_type full
_refine_ls_number_parameters 866
_refine_ls_number_reflns 13554
_refine_ls_number_restraints 4
_refine_ls_restrained_S_all 1.180
_refine_ls_R_factor_all 0.0886
_refine_ls_R_factor_gt 0.0683
_refine_ls_shift/su_max 0.020
_refine_ls_shift/su_mean 0.000
_refine_ls_structure_factor_coef Fsqd
_refine_ls_weighting_details 'calc w=1/[\s^2^(Fo^2^)+(0.0302P)^2^+32.8460P] where P=(Fo^2^+2Fc^2^)/3'
_refine_ls_weighting_scheme calc
_refine_ls_wR_factor_gt 0.1230
_refine_ls_wR_factor_ref 0.1293
_reflns_number_gt 11171
_reflns_number_total 13554
_reflns_threshold_expression >2sigma(I)
_cod_data_source_file b402426esup1.cif
_cod_data_source_block 003019m
_cod_depositor_comments
;
The following automatic conversions were performed:

'_chemical_melting_point' value 'not measured' was changed to '?' -
the value is undefined or not given.

'_symmetry_cell_setting' value
'Triclinic' changed to 'triclinic' according to
/home/saulius/struct/CIF-dictionaries/cif_core.dic dictionary named
'cif_core.dic' version 2.4.2 from 2011-04-26.

Automatic conversion script
Id: cif_fix_values 1891 2012-01-12 08:04:46Z andrius 
;
_cod_original_cell_volume 3233.9(11)
_cod_original_sg_symbol_H-M P-1
_cod_database_code 7110276

loop_
_symmetry_equiv_pos_as_xyz
'x, y, z'
'-x, -y, -z'

loop_
_atom_site_label
_atom_site_type_symbol
_atom_site_fract_x
_atom_site_fract_y
_atom_site_fract_z
_atom_site_U_iso_or_equiv
_atom_site_adp_type
_atom_site_occupancy
_atom_site_symmetry_multiplicity
_atom_site_calc_flag
_atom_site_refinement_flags
_atom_site_disorder_assembly
_atom_site_disorder_group
Ir1 Ir 0.70041(3) 0.75866(3) 0.264266(17) 0.02000(10) Uani 1 1 d . . .
Ir2 Ir 0.91381(3) 0.76722(3) 0.261673(17) 0.01985(10) Uani 1 1 d . . .
Cl1 Cl 0.7195(2) 0.7778(2) 0.38049(11) 0.0312(5) Uani 1 1 d . . .
Cl2 Cl 0.52752(19) 0.7952(2) 0.27090(12) 0.0304(5) Uani 1 1 d . . .
P1 P 0.6416(2) 0.5792(2) 0.27027(12) 0.0252(5) Uani 1 1 d . . .
P2 P 0.8661(2) 0.6044(2) 0.31277(12) 0.0246(5) Uani 1 1 d . . .
P3 P 0.6776(2) 0.7576(2) 0.15923(12) 0.0245(5) Uani 1 1 d . . .
P4 P 0.8783(2) 0.71366(19) 0.15407(12) 0.0226(5) Uani 1 1 d . . .
P5 P 1.0972(2) 0.7951(2) 0.26082(13) 0.0281(6) Uani 1 1 d . . .
P6 P 0.9179(2) 0.94292(19) 0.25559(12) 0.0226(5) Uani 1 1 d . . .
O1 O 0.6263(6) 0.5165(5) 0.2017(3) 0.0294(15) Uani 1 1 d . . .
O2 O 0.5189(5) 0.5035(5) 0.2941(3) 0.0334(16) Uani 1 1 d . . .
O3 O 0.9065(6) 0.5136(5) 0.2844(3) 0.0312(15) Uani 1 1 d . . .
O4 O 0.9195(6) 0.6074(5) 0.3849(3) 0.0340(16) Uani 1 1 d . . .
O5 O 0.5599(5) 0.6798(6) 0.1208(3) 0.0357(17) Uani 1 1 d . . .
O6 O 0.6972(5) 0.8769(5) 0.1305(3) 0.0306(15) Uani 1 1 d . . .
O7 O 0.8605(6) 0.5869(5) 0.1392(3) 0.0289(15) Uani 1 1 d . . .
O8 O 0.9768(5) 0.7696(5) 0.1052(3) 0.0297(15) Uani 1 1 d . . .
O9 O 1.1554(6) 0.8059(6) 0.3320(4) 0.0421(18) Uani 1 1 d . . .
O10 O 1.1869(6) 0.9046(6) 0.2289(4) 0.0403(18) Uani 1 1 d . . .
O11 O 0.9642(5) 1.0064(5) 0.1907(3) 0.0294(15) Uani 1 1 d . . .
O12 O 1.0057(5) 1.0382(5) 0.3056(3) 0.0290(15) Uani 1 1 d . . .
O13 O 0.8012(5) 0.9393(5) 0.2644(3) 0.0269(14) Uani 1 1 d . . .
N1 N 0.7696(6) 0.7326(6) 0.1163(3) 0.0247(17) Uani 1 1 d . . .
N2 N 0.7268(7) 0.5368(6) 0.3180(4) 0.0290(18) Uani 1 1 d . . .
N3 N 1.1175(7) 0.7020(8) 0.2190(5) 0.045(2) Uani 1 1 d . . .
H3 H 1.0606 0.6378 0.2143 0.054 Uiso 1 1 calc R . .
C1 C 0.6107(11) 0.4016(12) 0.1964(6) 0.060(3) Uani 1 1 d . . .
H1A H 0.5711 0.3603 0.2320 0.072 Uiso 1 1 calc R . .
H1B H 0.6836 0.3973 0.1971 0.072 Uiso 1 1 calc R . .
C2 C 0.5432(14) 0.3542(15) 0.1350(8) 0.075(3) Uani 1 1 d . . .
C3 C 0.4693(9) 0.5388(9) 0.3436(5) 0.039(3) Uani 1 1 d . . .
H3A H 0.4868 0.6181 0.3414 0.047 Uiso 1 1 calc R . .
H3B H 0.4959 0.5242 0.3857 0.047 Uiso 1 1 calc R . .
C4 C 0.3425(12) 0.4681(15) 0.3295(9) 0.077(5) Uani 1 1 d . . .
C5 C 0.9413(15) 0.4407(12) 0.3218(7) 0.070(5) Uani 1 1 d . . .
H5A H 0.9943 0.4833 0.3573 0.084 Uiso 1 1 calc R . .
H5B H 0.8758 0.3838 0.3394 0.084 Uiso 1 1 calc R . .
C6 C 0.9936(14) 0.3885(13) 0.2840(8) 0.068(4) Uani 1 1 d . . .
C7 C 0.9234(12) 0.6845(10) 0.4343(5) 0.049(3) Uani 1 1 d . . .
H7A H 0.8587 0.7033 0.4276 0.059 Uiso 1 1 calc R . .
H7B H 0.9920 0.7529 0.4335 0.059 Uiso 1 1 calc R . .
C8 C 0.9218(14) 0.6319(12) 0.4974(6) 0.059(4) Uani 1 1 d . . .
C9 C 0.4541(8) 0.6097(9) 0.1445(5) 0.038(2) Uani 1 1 d . . .
H9A H 0.4354 0.6495 0.1776 0.045 Uiso 1 1 calc R . .
H9B H 0.4581 0.5431 0.1625 0.045 Uiso 1 1 calc R . .
C10 C 0.3676(10) 0.5787(12) 0.0890(6) 0.054(3) Uani 1 1 d . . .
C11 C 0.6186(10) 0.9255(10) 0.1368(6) 0.047(3) Uani 1 1 d . . .
H11A H 0.6375 0.9694 0.1768 0.057 Uiso 1 1 calc R . .
H11B H 0.5427 0.8669 0.1377 0.057 Uiso 1 1 calc R . .
C12 C 0.6222(14) 0.9984(14) 0.0820(7) 0.065(4) Uani 1 1 d . . .
C13 C 0.8612(10) 0.5426(9) 0.0766(5) 0.038(3) Uani 1 1 d . . .
H13A H 0.9148 0.6000 0.0520 0.045 Uiso 1 1 calc R . .
H13B H 0.7865 0.5171 0.0539 0.045 Uiso 1 1 calc R . .
C14 C 0.8948(11) 0.4463(10) 0.0849(6) 0.046(3) Uani 1 1 d . . .
C15 C 1.0246(9) 0.8849(8) 0.0895(5) 0.032(2) Uani 1 1 d . . .
H15A H 1.0673 0.9316 0.1267 0.038 Uiso 1 1 calc R . .
H15B H 0.9654 0.9082 0.0744 0.038 Uiso 1 1 calc R . .
C16 C 1.1015(11) 0.8941(10) 0.0373(6) 0.045(3) Uani 1 1 d . . .
C17 C 1.2620(11) 0.7921(12) 0.3409(6) 0.060(3) Uani 1 1 d D . .
H17A H 1.2536 0.7238 0.3186 0.072 Uiso 1 1 calc R . .
H17B H 1.3219 0.8545 0.3227 0.072 Uiso 1 1 calc R . .
C18 C 1.2918(12) 0.7872(14) 0.4068(7) 0.075(3) Uani 1 1 d D . .
C19 C 1.2357(10) 1.0130(10) 0.2598(6) 0.050(3) Uani 1 1 d . . .
H19A H 1.2540 1.0078 0.3051 0.060 Uiso 1 1 calc R . .
H19B H 1.1834 1.0486 0.2551 0.060 Uiso 1 1 calc R . .
C20 C 1.3413(13) 1.0786(13) 0.2274(9) 0.075(5) Uani 1 1 d . . .
C21 C 0.9580(10) 1.1107(8) 0.1765(5) 0.037(2) Uani 1 1 d . . .
H21A H 0.9357 1.1388 0.2136 0.045 Uiso 1 1 calc R . .
H21B H 0.9014 1.0996 0.1410 0.045 Uiso 1 1 calc R . .
C22 C 1.0695(12) 1.1923(9) 0.1597(7) 0.052(3) Uani 1 1 d . . .
C23 C 0.9835(9) 1.0451(9) 0.3705(5) 0.036(2) Uani 1 1 d . . .
H23A H 0.9251 0.9747 0.3823 0.043 Uiso 1 1 calc R . .
H23B H 0.9574 1.1037 0.3764 0.043 Uiso 1 1 calc R . .
C24 C 1.0915(10) 1.0709(10) 0.4115(6) 0.046(3) Uani 1 1 d . . .
C25 C 0.6813(11) 0.4343(10) 0.3562(6) 0.054(3) Uani 1 1 d . . .
H25A H 0.6842 0.3725 0.3330 0.081 Uiso 1 1 calc R . .
H25B H 0.6041 0.4175 0.3640 0.081 Uiso 1 1 calc R . .
H25C H 0.7263 0.4468 0.3965 0.081 Uiso 1 1 calc R . .
C26 C 0.7453(9) 0.7212(9) 0.0446(4) 0.033(2) Uani 1 1 d . . .
H26A H 0.8085 0.7176 0.0253 0.050 Uiso 1 1 calc R . .
H26B H 0.7333 0.7848 0.0292 0.050 Uiso 1 1 calc R . .
H26C H 0.6785 0.6540 0.0334 0.050 Uiso 1 1 calc R . .
C27 C 1.2190(11) 0.7100(12) 0.1874(7) 0.060(4) Uani 1 1 d . . .
H27A H 1.1982 0.6885 0.1428 0.091 Uiso 1 1 calc R . .
H27B H 1.2488 0.6609 0.2075 0.091 Uiso 1 1 calc R . .
H27C H 1.2756 0.7857 0.1916 0.091 Uiso 1 1 calc R . .
F1 F 0.5876(8) 0.4177(6) 0.0850(3) 0.075(3) Uani 1 1 d . . .
F2 F 0.5369(8) 0.2520(6) 0.1224(4) 0.080(3) Uani 1 1 d . . .
F3 F 0.4372(7) 0.3453(6) 0.1335(4) 0.072(2) Uani 1 1 d . . .
F4 F 0.3057(7) 0.4920(11) 0.2733(6) 0.114(4) Uani 1 1 d . . .
F5 F 0.3167(8) 0.3623(8) 0.3319(5) 0.114(4) Uani 1 1 d . . .
F6 F 0.2902(8) 0.4959(10) 0.3757(6) 0.137(5) Uani 1 1 d . . .
F7 F 0.9075(10) 0.3200(8) 0.2369(5) 0.103(3) Uani 1 1 d . . .
F8 F 1.0240(8) 0.3172(7) 0.3151(4) 0.072(2) Uani 1 1 d . . .
F9 F 1.0698(7) 0.4508(7) 0.2479(4) 0.073(2) Uani 1 1 d . . .
F10 F 0.8410(10) 0.5344(9) 0.5012(4) 0.109(4) Uani 1 1 d . . .
F11 F 1.0174(9) 0.6125(8) 0.5097(4) 0.095(3) Uani 1 1 d . . .
F12 F 0.9223(11) 0.6955(9) 0.5453(4) 0.107(4) Uani 1 1 d . . .
F13 F 0.2667(6) 0.5085(8) 0.1076(4) 0.082(3) Uani 1 1 d . . .
F14 F 0.3936(7) 0.5240(7) 0.0423(4) 0.077(2) Uani 1 1 d . . .
F15 F 0.3566(7) 0.6639(8) 0.0623(4) 0.084(3) Uani 1 1 d . . .
F16 F 0.5464(8) 1.0413(8) 0.0864(5) 0.087(3) Uani 1 1 d . . .
F17 F 0.6028(10) 0.9433(10) 0.0275(4) 0.107(4) Uani 1 1 d . . .
F18 F 0.7241(9) 1.0826(8) 0.0801(5) 0.090(3) Uani 1 1 d . . .
F19 F 0.8954(7) 0.4024(6) 0.0270(4) 0.069(2) Uani 1 1 d . . .
F20 F 0.9987(7) 0.4796(7) 0.1145(4) 0.067(2) Uani 1 1 d . . .
F21 F 0.8260(7) 0.3660(5) 0.1193(4) 0.068(2) Uani 1 1 d . . .
F22 F 1.1878(6) 0.8707(7) 0.0577(4) 0.065(2) Uani 1 1 d . . .
F23 F 1.0478(8) 0.8232(7) -0.0114(4) 0.074(2) Uani 1 1 d . . .
F24 F 1.1420(7) 0.9968(6) 0.0156(4) 0.074(3) Uani 1 1 d . . .
F25 F 1.2174(9) 0.7240(11) 0.4436(5) 0.114(4) Uani 1 1 d D . .
F26 F 1.3847(10) 0.7722(14) 0.4180(5) 0.153(6) Uani 1 1 d D . .
F27 F 1.3126(17) 0.8913(15) 0.4295(9) 0.222(9) Uani 1 1 d D . .
F28 F 1.4135(8) 1.0319(10) 0.2333(8) 0.147(6) Uani 1 1 d . . .
F29 F 1.3919(8) 1.1796(8) 0.2526(5) 0.106(4) Uani 1 1 d . . .
F30 F 1.3184(10) 1.0840(8) 0.1653(6) 0.120(4) Uani 1 1 d . . .
F31 F 1.0661(7) 1.2862(5) 0.1395(4) 0.063(2) Uani 1 1 d . . .
F32 F 1.1121(6) 1.1533(6) 0.1135(4) 0.063(2) Uani 1 1 d . . .
F33 F 1.1495(7) 1.2199(6) 0.2105(4) 0.075(2) Uani 1 1 d . . .
F34 F 1.1223(7) 0.9855(7) 0.4118(4) 0.078(2) Uani 1 1 d . . .
F35 F 1.1772(6) 1.1578(6) 0.3919(4) 0.068(2) Uani 1 1 d . . .
F36 F 1.0819(7) 1.0917(6) 0.4730(3) 0.064(2) Uani 1 1 d . . .
C1S C 0.5822(12) 0.7804(14) 0.5181(8) 0.078(5) Uani 1 1 d . . .
H1S1 H 0.6615 0.7935 0.5250 0.094 Uiso 1 1 calc R A 1
H1S2 H 0.5726 0.8201 0.4807 0.094 Uiso 1 1 calc R A 1
C2S C 0.3288(15) 0.9467(16) 0.6494(12) 0.123(9) Uani 1 1 d . . .
H2S1 H 0.3037 1.0040 0.6608 0.148 Uiso 1 1 calc R . .
H2S2 H 0.4068 0.9832 0.6386 0.148 Uiso 1 1 calc R . .
Cl1A Cl 0.519(4) 0.836(3) 0.568(3) 0.147(15) Uani 0.45(10) 1 d P B 2
Cl2A Cl 0.556(8) 0.651(3) 0.5174(18) 0.116(15) Uani 0.45(10) 1 d P B 2
Cl1S Cl 0.5388(19) 0.8255(17) 0.5854(16) 0.092(7) Uani 0.55(10) 1 d P B 1
Cl2S Cl 0.491(4) 0.628(3) 0.5066(9) 0.091(7) Uani 0.55(10) 1 d P B 1
Cl3S Cl 0.3191(7) 0.8595(5) 0.7133(6) 0.199(4) Uani 1 1 d . . .
Cl4S Cl 0.2440(6) 0.8655(9) 0.5851(5) 0.235(6) Uani 1 1 d . . .

loop_
_atom_site_aniso_label
_atom_site_aniso_U_11
_atom_site_aniso_U_22
_atom_site_aniso_U_33
_atom_site_aniso_U_23
_atom_site_aniso_U_13
_atom_site_aniso_U_12
Ir1 0.02043(19) 0.01895(18) 0.01977(19) -0.00037(14) 0.00416(14) 0.00686(15)
Ir2 0.02127(19) 0.01776(18) 0.0211(2) 0.00250(14) 0.00381(14) 0.00825(15)
Cl1 0.0372(13) 0.0344(13) 0.0211(12) 0.0018(10) 0.0073(10) 0.0129(11)
Cl2 0.0206(11) 0.0329(12) 0.0366(14) -0.0073(10) 0.0043(9) 0.0098(10)
P1 0.0247(12) 0.0239(12) 0.0250(13) 0.0031(10) 0.0069(10) 0.0072(10)
P2 0.0307(13) 0.0229(12) 0.0227(12) 0.0065(10) 0.0070(10) 0.0127(11)
P3 0.0236(12) 0.0227(12) 0.0263(13) -0.0015(10) 0.0016(10) 0.0088(10)
P4 0.0266(12) 0.0191(11) 0.0230(12) 0.0042(9) 0.0086(10) 0.0092(10)
P5 0.0194(12) 0.0316(14) 0.0374(15) 0.0073(11) 0.0066(10) 0.0139(11)
P6 0.0222(12) 0.0187(11) 0.0251(13) 0.0002(9) 0.0025(9) 0.0066(10)
O1 0.042(4) 0.019(3) 0.023(4) 0.003(3) 0.008(3) 0.008(3)
O2 0.027(4) 0.026(4) 0.041(4) 0.004(3) 0.014(3) 0.002(3)
O3 0.042(4) 0.021(3) 0.037(4) 0.003(3) 0.008(3) 0.018(3)
O4 0.052(4) 0.029(4) 0.026(4) 0.007(3) 0.006(3) 0.020(3)
O5 0.025(4) 0.050(4) 0.022(4) -0.004(3) -0.005(3) 0.006(3)
O6 0.031(4) 0.032(4) 0.035(4) 0.007(3) 0.003(3) 0.019(3)
O7 0.043(4) 0.028(3) 0.022(3) -0.003(3) 0.009(3) 0.021(3)
O8 0.034(4) 0.033(4) 0.028(4) 0.007(3) 0.013(3) 0.018(3)
O9 0.026(4) 0.054(5) 0.044(5) 0.003(4) 0.006(3) 0.013(4)
O10 0.034(4) 0.031(4) 0.048(5) 0.011(3) 0.013(3) 0.004(3)
O11 0.034(4) 0.022(3) 0.031(4) 0.007(3) 0.010(3) 0.010(3)
O12 0.035(4) 0.019(3) 0.022(3) 0.002(3) 0.004(3) 0.001(3)
O13 0.032(4) 0.018(3) 0.031(4) -0.005(3) 0.000(3) 0.011(3)
N1 0.031(4) 0.031(4) 0.014(4) 0.005(3) 0.004(3) 0.015(4)
N2 0.033(5) 0.020(4) 0.033(5) 0.008(3) 0.008(4) 0.009(4)
N3 0.027(5) 0.042(5) 0.069(7) 0.001(5) 0.011(4) 0.017(4)
C1 0.053(6) 0.074(7) 0.053(6) 0.024(5) 0.009(4) 0.025(5)
C2 0.068(7) 0.089(9) 0.070(8) 0.014(7) 0.010(6) 0.034(7)
C3 0.037(6) 0.042(6) 0.033(6) 0.008(5) 0.021(5) 0.008(5)
C4 0.043(8) 0.088(13) 0.083(12) -0.014(10) 0.037(8) 0.004(8)
C5 0.131(14) 0.057(8) 0.052(9) 0.019(7) 0.034(9) 0.064(10)
C6 0.080(11) 0.072(10) 0.075(11) 0.021(9) 0.013(9) 0.054(9)
C7 0.081(9) 0.047(7) 0.026(6) 0.003(5) -0.008(6) 0.037(7)
C8 0.102(12) 0.053(8) 0.032(7) 0.007(6) 0.010(7) 0.042(9)
C9 0.027(5) 0.045(6) 0.036(6) -0.005(5) 0.003(4) 0.009(5)
C10 0.037(7) 0.067(9) 0.044(7) -0.016(7) -0.007(5) 0.010(7)
C11 0.050(7) 0.057(7) 0.054(8) 0.007(6) 0.012(6) 0.040(6)
C12 0.082(11) 0.091(11) 0.062(10) 0.038(9) 0.021(8) 0.072(10)
C13 0.058(7) 0.032(6) 0.034(6) -0.005(5) 0.006(5) 0.029(5)
C14 0.065(8) 0.039(6) 0.043(7) -0.007(5) 0.010(6) 0.029(6)
C15 0.044(6) 0.029(5) 0.029(5) 0.011(4) 0.019(4) 0.018(5)
C16 0.064(8) 0.046(7) 0.033(6) 0.019(5) 0.030(6) 0.025(6)
C17 0.053(6) 0.074(7) 0.053(6) 0.024(5) 0.009(4) 0.025(5)
C18 0.068(7) 0.089(9) 0.070(8) 0.014(7) 0.010(6) 0.034(7)
C19 0.040(7) 0.044(7) 0.055(8) 0.009(6) 0.006(6) 0.006(6)
C20 0.057(10) 0.049(9) 0.098(14) 0.009(9) 0.019(9) -0.002(8)
C21 0.054(7) 0.027(5) 0.036(6) 0.010(5) 0.011(5) 0.021(5)
C22 0.069(9) 0.027(6) 0.062(9) 0.010(6) 0.022(7) 0.018(6)
C23 0.041(6) 0.033(6) 0.031(6) -0.007(4) 0.005(5) 0.011(5)
C24 0.046(7) 0.041(7) 0.036(7) -0.002(5) -0.003(5) 0.004(6)
C25 0.054(8) 0.046(7) 0.058(8) 0.030(6) 0.013(6) 0.016(6)
C26 0.042(6) 0.047(6) 0.017(5) 0.000(4) 0.008(4) 0.023(5)
C27 0.051(8) 0.068(9) 0.081(10) 0.006(8) 0.022(7) 0.041(7)
F1 0.109(7) 0.049(4) 0.038(4) -0.003(4) 0.016(4) 0.002(4)
F2 0.114(7) 0.032(4) 0.082(6) -0.026(4) 0.021(5) 0.018(4)
F3 0.066(5) 0.048(4) 0.080(6) -0.017(4) 0.001(4) 0.003(4)
F4 0.048(5) 0.177(12) 0.108(9) -0.004(8) -0.005(5) 0.039(6)
F5 0.093(7) 0.063(6) 0.131(9) 0.000(6) 0.056(7) -0.030(5)
F6 0.059(6) 0.155(10) 0.165(11) -0.047(9) 0.074(7) 0.000(6)
F7 0.132(9) 0.080(7) 0.107(8) -0.027(6) -0.020(7) 0.060(7)
F8 0.115(7) 0.071(5) 0.065(5) 0.014(4) 0.003(5) 0.074(5)
F9 0.080(6) 0.085(6) 0.081(6) 0.028(5) 0.029(5) 0.057(5)
F10 0.148(10) 0.093(7) 0.046(5) 0.022(5) 0.034(6) 0.005(7)
F11 0.127(8) 0.103(7) 0.067(6) 0.011(5) -0.023(6) 0.065(7)
F12 0.216(12) 0.116(8) 0.029(4) -0.006(5) 0.006(6) 0.110(9)
F13 0.031(4) 0.095(7) 0.086(6) -0.013(5) -0.002(4) -0.007(4)
F14 0.072(5) 0.094(6) 0.050(5) -0.031(4) -0.011(4) 0.022(5)
F15 0.059(5) 0.102(7) 0.095(7) 0.016(6) -0.021(5) 0.042(5)
F16 0.094(6) 0.105(7) 0.107(7) 0.040(6) 0.023(5) 0.083(6)
F17 0.158(10) 0.162(10) 0.050(6) 0.010(6) -0.011(6) 0.117(9)
F18 0.098(7) 0.078(6) 0.114(8) 0.056(6) 0.041(6) 0.052(6)
F19 0.112(7) 0.059(5) 0.055(5) -0.015(4) 0.018(4) 0.052(5)
F20 0.072(5) 0.070(5) 0.076(6) -0.004(4) 0.003(4) 0.047(5)
F21 0.101(6) 0.031(4) 0.079(6) 0.014(4) 0.036(5) 0.029(4)
F22 0.050(4) 0.081(5) 0.076(6) 0.026(4) 0.035(4) 0.035(4)
F23 0.100(6) 0.080(6) 0.039(4) 0.000(4) 0.029(4) 0.030(5)
F24 0.097(6) 0.051(4) 0.085(6) 0.041(4) 0.064(5) 0.030(4)
F25 0.108(8) 0.161(11) 0.086(7) 0.060(7) 0.016(6) 0.066(8)
F26 0.114(9) 0.318(19) 0.092(8) 0.035(10) -0.011(6) 0.157(12)
F27 0.24(2) 0.209(18) 0.220(19) -0.084(15) -0.121(16) 0.118(16)
F28 0.035(5) 0.103(8) 0.289(18) -0.004(10) 0.046(7) 0.010(5)
F29 0.077(6) 0.058(6) 0.130(9) -0.001(6) 0.023(6) -0.027(5)
F30 0.150(10) 0.067(6) 0.097(8) 0.013(6) 0.065(8) -0.011(6)
F31 0.097(6) 0.023(3) 0.070(5) 0.022(3) 0.031(4) 0.020(4)
F32 0.072(5) 0.045(4) 0.078(6) 0.019(4) 0.044(4) 0.023(4)
F33 0.068(5) 0.050(5) 0.077(6) 0.009(4) -0.009(4) -0.004(4)
F34 0.087(6) 0.086(6) 0.074(6) -0.006(5) -0.025(5) 0.055(5)
F35 0.042(4) 0.066(5) 0.059(5) 0.002(4) -0.007(3) -0.013(4)
F36 0.084(6) 0.058(5) 0.033(4) -0.004(3) -0.005(4) 0.014(4)
C1S 0.055(9) 0.096(13) 0.073(11) 0.012(9) 0.001(8) 0.021(9)
C2S 0.064(11) 0.080(13) 0.21(3) -0.076(15) 0.016(13) 0.009(10)
Cl1A 0.22(3) 0.18(3) 0.10(2) 0.000(14) 0.055(17) 0.13(3)
Cl2A 0.19(4) 0.075(10) 0.056(10) 0.017(7) 0.036(18) 0.020(17)
Cl1S 0.090(12) 0.077(10) 0.102(13) 0.005(7) 0.033(8) 0.024(9)
Cl2S 0.133(19) 0.080(9) 0.044(6) 0.001(6) 0.020(8) 0.027(11)
Cl3S 0.165(7) 0.071(4) 0.364(13) -0.046(6) 0.028(8) 0.049(4)
Cl4S 0.125(5) 0.321(11) 0.264(10) -0.231(9) -0.047(6) 0.109(7)

loop_
_atom_type_symbol
_atom_type_description
_atom_type_scat_dispersion_real
_atom_type_scat_dispersion_imag
_atom_type_scat_source
C C 0.0033 0.0016 'International Tables Vol C Tables 4.2.6.8 and 6.1.1.4'
H H 0.0000 0.0000 'International Tables Vol C Tables 4.2.6.8 and 6.1.1.4'
N N 0.0061 0.0033 'International Tables Vol C Tables 4.2.6.8 and 6.1.1.4'
O O 0.0106 0.0060 'International Tables Vol C Tables 4.2.6.8 and 6.1.1.4'
F F 0.0171 0.0103 'International Tables Vol C Tables 4.2.6.8 and 6.1.1.4'
P P 0.1023 0.0942 'International Tables Vol C Tables 4.2.6.8 and 6.1.1.4'
Cl Cl 0.1484 0.1585 'International Tables Vol C Tables 4.2.6.8 and 6.1.1.4'
Ir Ir -1.4442 7.9887 'International Tables Vol C Tables 4.2.6.8 and 6.1.1.4'

loop_
_geom_angle_atom_site_label_1
_geom_angle_atom_site_label_2
_geom_angle_atom_site_label_3
_geom_angle
P1 Ir1 O13 165.64(18)
P1 Ir1 P3 95.37(10)
O13 Ir1 P3 88.80(18)
P1 Ir1 Cl1 90.05(10)
O13 Ir1 Cl1 86.83(18)
P3 Ir1 Cl1 173.43(9)
P1 Ir1 Cl2 104.97(9)
O13 Ir1 Cl2 88.76(17)
P3 Ir1 Cl2 89.69(9)
Cl1 Ir1 Cl2 85.31(9)
P1 Ir1 Ir2 87.03(7)
O13 Ir1 Ir2 79.07(16)
P3 Ir1 Ir2 92.03(7)
Cl1 Ir1 Ir2 91.96(7)
Cl2 Ir1 Ir2 167.67(6)
P5 Ir2 P2 93.14(9)
P5 Ir2 P6 104.34(9)
P2 Ir2 P6 149.87(9)
P5 Ir2 P4 91.60(10)
P2 Ir2 P4 104.23(9)
P6 Ir2 P4 99.68(9)
P5 Ir2 Ir1 173.66(7)
P2 Ir2 Ir1 92.09(7)
P6 Ir2 Ir1 69.41(7)
P4 Ir2 Ir1 90.57(7)
O1 P1 O2 98.3(4)
O1 P1 N2 105.5(4)
O2 P1 N2 101.5(4)
O1 P1 Ir1 113.2(2)
O2 P1 Ir1 121.3(3)
N2 P1 Ir1 114.9(3)
O4 P2 O3 96.0(4)
O4 P2 N2 103.8(4)
O3 P2 N2 106.0(4)
O4 P2 Ir2 118.7(3)
O3 P2 Ir2 117.2(3)
N2 P2 Ir2 112.9(3)
O5 P3 O6 100.4(4)
O5 P3 N1 100.9(4)
O6 P3 N1 97.1(4)
O5 P3 Ir1 121.3(3)
O6 P3 Ir1 114.4(3)
N1 P3 Ir1 118.7(3)
O7 P4 O8 95.3(3)
O7 P4 N1 108.0(4)
O8 P4 N1 101.7(4)
O7 P4 Ir2 114.4(3)
O8 P4 Ir2 120.2(3)
N1 P4 Ir2 114.8(3)
O9 P5 O10 101.7(4)
O9 P5 N3 110.1(5)
O10 P5 N3 97.5(4)
O9 P5 Ir2 111.2(3)
O10 P5 Ir2 120.5(3)
N3 P5 Ir2 114.5(4)
O13 P6 O12 106.4(4)
O13 P6 O11 109.8(4)
O12 P6 O11 97.1(3)
O13 P6 Ir2 110.4(3)
O12 P6 Ir2 117.4(3)
O11 P6 Ir2 114.8(3)
C1 O1 P1 121.8(7)
C3 O2 P1 123.6(6)
C5 O3 P2 125.2(7)
C7 O4 P2 124.0(6)
C9 O5 P3 129.7(6)
C11 O6 P3 121.8(7)
C13 O7 P4 124.2(6)
C15 O8 P4 125.1(6)
C17 O9 P5 118.1(7)
C19 O10 P5 123.4(7)
C21 O11 P6 120.9(6)
C23 O12 P6 122.0(6)
P6 O13 Ir1 100.6(3)
C26 N1 P4 122.7(6)
C26 N1 P3 117.4(6)
P4 N1 P3 119.8(4)
C25 N2 P2 120.1(7)
C25 N2 P1 122.4(7)
P2 N2 P1 117.0(5)
C27 N3 P5 130.1(8)
O1 C1 C2 107.2(11)
F3 C2 F2 106.9(13)
F3 C2 F1 105.0(13)
F2 C2 F1 107.3(13)
F3 C2 C1 113.6(13)
F2 C2 C1 111.1(13)
F1 C2 C1 112.4(13)
O2 C3 C4 103.5(9)
F5 C4 F4 110.5(15)
F5 C4 F6 108.0(13)
F4 C4 F6 108.4(16)
F5 C4 C3 112.4(15)
F4 C4 C3 110.8(13)
F6 C4 C3 106.6(12)
C6 C5 O3 110.9(11)
F9 C6 F8 112.3(12)
F9 C6 C5 117.9(13)
F8 C6 C5 114.1(13)
F9 C6 F7 100.7(13)
F8 C6 F7 103.7(12)
C5 C6 F7 105.9(13)
O4 C7 C8 108.8(9)
F10 C8 F12 109.1(13)
F10 C8 F11 103.1(11)
F12 C8 F11 105.1(12)
F10 C8 C7 115.0(13)
F12 C8 C7 113.1(11)
F11 C8 C7 110.5(12)
O5 C9 C10 106.6(9)
F15 C10 F13 108.8(11)
F15 C10 F14 106.4(11)
F13 C10 F14 107.0(10)
F15 C10 C9 114.1(11)
F13 C10 C9 109.5(11)
F14 C10 C9 110.9(11)
O6 C11 C12 109.7(9)
F17 C12 F16 109.6(13)
F17 C12 F18 105.4(12)
F16 C12 F18 108.4(13)
F17 C12 C11 111.3(13)
F16 C12 C11 110.1(11)
F18 C12 C11 111.9(12)
O7 C13 C14 107.9(9)
F21 C14 F20 106.6(10)
F21 C14 F19 108.6(10)
F20 C14 F19 107.8(10)
F21 C14 C13 113.0(10)
F20 C14 C13 111.4(10)
F19 C14 C13 109.2(10)
O8 C15 C16 105.9(8)
F23 C16 F22 105.9(10)
F23 C16 F24 108.3(10)
F22 C16 F24 108.5(10)
F23 C16 C15 111.8(10)
F22 C16 C15 112.1(9)
F24 C16 C15 110.1(9)
C18 C17 O9 110.2(11)
F25 C18 F26 108.7(13)
F25 C18 F27 102.3(15)
F26 C18 F27 107.7(15)
F25 C18 C17 120.6(13)
F26 C18 C17 113.4(12)
F27 C18 C17 102.6(14)
O10 C19 C20 106.1(11)
F29 C20 F28 107.7(14)
F29 C20 F30 109.2(14)
F28 C20 F30 106.4(16)
F29 C20 C19 110.4(14)
F28 C20 C19 111.5(14)
F30 C20 C19 111.3(14)
O11 C21 C22 109.5(9)
F31 C22 F32 107.0(10)
F31 C22 F33 107.3(10)
F32 C22 F33 104.7(11)
F31 C22 C21 112.3(11)
F32 C22 C21 113.1(10)
F33 C22 C21 112.0(10)
O12 C23 C24 107.8(9)
F35 C24 F34 106.4(11)
F35 C24 F36 107.7(9)
F34 C24 F36 105.8(10)
F35 C24 C23 112.3(10)
F34 C24 C23 112.2(10)
F36 C24 C23 111.9(10)
Cl2A C1S Cl1A 122(3)
Cl2A C1S Cl1S 113.6(18)
Cl1A C1S Cl1S 16(2)
Cl2A C1S Cl2S 25(3)
Cl1A C1S Cl2S 108.0(17)
Cl1S C1S Cl2S 106.3(12)
Cl4S C2S Cl3S 107.9(12)

loop_
_geom_bond_atom_site_label_1
_geom_bond_atom_site_label_2
_geom_bond_distance
Ir1 P1 2.161(3)
Ir1 O13 2.183(6)
Ir1 P3 2.194(3)
Ir1 Cl1 2.427(2)
Ir1 Cl2 2.495(2)
Ir1 Ir2 2.7315(7)
Ir2 P5 2.257(2)
Ir2 P2 2.259(2)
Ir2 P6 2.287(2)
Ir2 P4 2.311(3)
P1 O1 1.609(7)
P1 O2 1.610(7)
P1 N2 1.694(8)
P2 O4 1.605(7)
P2 O3 1.615(6)
P2 N2 1.667(8)
P3 O5 1.596(7)
P3 O6 1.603(7)
P3 N1 1.682(8)
P4 O7 1.607(6)
P4 O8 1.627(6)
P4 N1 1.673(8)
P5 O9 1.597(8)
P5 O10 1.614(7)
P5 N3 1.619(9)
P6 O13 1.521(7)
P6 O12 1.611(7)
P6 O11 1.617(7)
O1 C1 1.437(15)
O2 C3 1.431(12)
O3 C5 1.427(14)
O4 C7 1.428(12)
O5 C9 1.428(12)
O6 C11 1.422(12)
O7 C13 1.433(11)
O8 C15 1.428(11)
O9 C17 1.468(14)
O10 C19 1.425(14)
O11 C21 1.433(11)
O12 C23 1.421(11)
N1 C26 1.504(11)
N2 C25 1.490(13)
N3 C27 1.484(13)
C1 C2 1.48(2)
C2 F3 1.330(17)
C2 F2 1.333(18)
C2 F1 1.350(17)
C3 C4 1.525(18)
C4 F5 1.289(19)
C4 F4 1.32(2)
C4 F6 1.353(16)
C5 C6 1.420(18)
C6 F9 1.292(16)
C6 F8 1.312(14)
C6 F7 1.425(18)
C7 C8 1.488(16)
C8 F10 1.284(16)
C8 F12 1.300(14)
C8 F11 1.372(17)
C9 C10 1.483(15)
C10 F15 1.303(16)
C10 F13 1.342(14)
C10 F14 1.352(14)
C11 C12 1.486(16)
C12 F17 1.299(17)
C12 F16 1.328(14)
C12 F18 1.332(18)
C13 C14 1.503(14)
C14 F21 1.322(14)
C14 F20 1.334(14)
C14 F19 1.343(12)
C15 C16 1.505(13)
C16 F23 1.321(14)
C16 F22 1.321(14)
C16 F24 1.323(12)
C17 C18 1.413(14)
C18 F25 1.291(13)
C18 F26 1.305(13)
C18 F27 1.355(15)
C19 C20 1.500(18)
C20 F29 1.300(17)
C20 F28 1.313(19)
C20 F30 1.32(2)
C21 C22 1.472(16)
C22 F31 1.319(13)
C22 F32 1.347(13)
C22 F33 1.365(16)
C23 C24 1.497(15)
C24 F35 1.316(13)
C24 F34 1.335(14)
C24 F36 1.340(13)
C1S Cl2A 1.58(3)
C1S Cl1A 1.71(4)
C1S Cl1S 1.74(3)
C1S Cl2S 1.86(4)
C2S Cl4S 1.72(2)
C2S Cl3S 1.74(3)
